data_9006336
loop_
_publ_author_name
'Kudoh, Y.'
'Nagase, T.'
'Sasaki, S.'
'Tanaka, M.'
'Kanzaki, M.'

_publ_section_title
;
 Phase F, a new hydrous magnesium silicate synthesized at 1000 C
 and 17 GPa: Crystal structure and estimated bulk modulus
 Note: The authors withdrew this structure, it is not Phase-F
 See PCM 24 (1997) 610
;
_journal_name_full 'Physics and Chemistry of Minerals'
_journal_page_first 295
_journal_page_last 299
_journal_volume 22
_journal_year 1995
_chemical_formula_sum 'Mg0.78 O3 Si1.06'
_chemical_name_mineral Phase-F
_space_group_IT_number 185
_symmetry_space_group_name_Hall 'P 6c -2'
_symmetry_space_group_name_H-M 'P 63 c m'
_cell_angle_alpha 90
_cell_angle_beta 90
_cell_angle_gamma 120
_cell_length_a 5.073
_cell_length_b 5.073
_cell_length_c 14.013
_cell_formula_units_Z 6
_cell_volume 312.314
_database_code_amcsd 0007918
_exptl_crystal_density_diffrn 3.086
_exptl_crystal_pressure_history 'synthesized at 1000 C and 17 GPa'
_exptl_crystal_thermal_history 'synthesized at 1000 C'
_cod_original_formula_sum 'Mg.78 Si1.06 O3'
_cod_database_code 9006336

loop_
_space_group_symop_operation_xyz
x,y,z
-x,-x+y,z
x-y,x,1/2+z
-y,-x,1/2+z
-y,x-y,z
x-y,-y,z
-x,-y,1/2+z
x,x-y,1/2+z
-x+y,-x,z
y,x,z
y,-x+y,1/2+z
-x+y,y,1/2+z

loop_
_atom_site_label
_atom_site_fract_x
_atom_site_fract_y
_atom_site_fract_z
_atom_site_occupancy
_atom_site_U_iso_or_equiv
MgM1 0.63400 0.00000 0.32100 0.29000 0.02280
SiM1 0.63400 0.00000 0.32100 0.29000 0.02280
MgM2 0.68800 0.00000 0.17600 0.16000 0.05066
SiM2 0.68800 0.00000 0.17600 0.16000 0.05066
MgM3 0.00000 0.00000 -0.02600 0.09000 0.03040
SiM3 0.00000 0.00000 -0.02600 0.09000 0.03040
MgM4 0.33333 0.66667 -0.00100 0.45000 0.03040
SiM4 0.33333 0.66667 -0.00100 0.45000 0.03040
SiT1 0.00000 0.00000 0.13400 0.48000 0.02406
SiT2 0.66667 0.33333 0.36900 0.18000 0.00127
O1 0.35700 0.00000 0.08100 1.00000 0.04053
O2 0.66100 0.00000 -0.08800 1.00000 0.05446
O3 0.33333 0.66667 0.24600 1.00000 0.03673
O4 0.00000 0.00000 0.25000 1.00000 0.09879

loop_
_cod_related_entry_id
_cod_related_entry_database
_cod_related_entry_code
1 AMCSD 0007918
